data_1555553
loop_
_publ_author_name
'Zhu, Luyi'
'Chen, Qiliang'
'Shen, Dan'
'Zhang, Weihao'
'Shen, Cong'
'Zeng, Xiaofei'
'Zhong, Guofu'

_publ_section_title
;
 Enantioselective Construction of Spirocyclic Oxindole Derivatives with
 Multiple Stereocenters via an Organocatalytic
 Michael/Aldol/Hemiacetalization Cascade Reaction.
;
_journal_issue 10
_journal_name_full 'Organic letters'
_journal_page_first 2387
_journal_page_last 2390
_journal_paper_doi 10.1021/acs.orglett.6b00873
_journal_volume 18
_journal_year 2016
_chemical_formula_moiety C18H22FNO4
_chemical_formula_sum 'C18 H22 F N O4'
_chemical_formula_weight 335.37
_chemical_melting_point ?
_chemical_name_common
;
ethyl (2'S,3R,4'S,5'S)-2'-ethyl-5-fluoro-5'-methyl-2-oxo-5',6'
-dihydro-2'H,4'H-spiro[indoline-3,3'-pyran]-4'-carboxylate
;
_space_group_IT_number 19
_space_group_name_Hall 'P 2ac 2ab'
_space_group_name_H-M_alt 'P 21 21 21'
_symmetry_cell_setting orthorhombic
_symmetry_space_group_name_H-M 'P 21 21 21'
_atom_sites_solution_hydrogens geom
_atom_sites_solution_primary direct
_atom_sites_solution_secondary difmap
_audit_creation_method SHELXL-97
_cell_angle_alpha 90.00
_cell_angle_beta 90.00
_cell_angle_gamma 90.00
_cell_formula_units_Z 4
_cell_length_a 9.7821(3)
_cell_length_b 11.5835(4)
_cell_length_c 14.8591(5)
_cell_measurement_reflns_used 9922
_cell_measurement_temperature 298(2)
_cell_measurement_theta_max 74.5241
_cell_measurement_theta_min 3.8160
_cell_volume 1683.70(10)
_computing_structure_refinement 'SHELXL-97 (Sheldrick, 2008)'
_computing_structure_solution 'SHELXS-97 (Sheldrick, 2008)'
_diffrn_ambient_temperature 298(2)
_diffrn_measured_fraction_theta_full 0.986
_diffrn_measured_fraction_theta_max 0.986
_diffrn_measurement_device_type 'Bruker Smart Apex CCD area detector'
_diffrn_radiation_monochromator graphite
_diffrn_radiation_source 'fine-focus sealed tube'
_diffrn_radiation_type CuK\a
_diffrn_radiation_wavelength 1.54178
_diffrn_reflns_av_R_equivalents 0.0313
_diffrn_reflns_av_sigmaI/netI 0.0255
_diffrn_reflns_limit_h_max 11
_diffrn_reflns_limit_h_min -12
_diffrn_reflns_limit_k_max 14
_diffrn_reflns_limit_k_min -14
_diffrn_reflns_limit_l_max 18
_diffrn_reflns_limit_l_min -17
_diffrn_reflns_number 14932
_diffrn_reflns_theta_full 74.52
_diffrn_reflns_theta_max 74.52
_diffrn_reflns_theta_min 4.84
_exptl_absorpt_coefficient_mu 0.836
_exptl_crystal_colour Colorless
_exptl_crystal_density_diffrn 1.323
_exptl_crystal_density_method 'not measured'
_exptl_crystal_description Prism
_exptl_crystal_F_000 712
_exptl_crystal_size_max 0.0200
_exptl_crystal_size_mid 0.0100
_exptl_crystal_size_min 0.0100
_refine_diff_density_max 0.164
_refine_diff_density_min -0.147
_refine_diff_density_rms 0.026
_refine_ls_abs_structure_details 'Flack H D (1983), Acta Cryst. A39, 876-881'
_refine_ls_abs_structure_Flack 0.06(14)
_refine_ls_extinction_coef 0.0240(15)
_refine_ls_extinction_expression Fc^*^=kFc[1+0.001xFc^2^\l^3^/sin(2\q)]^-1/4^
_refine_ls_extinction_method SHELXL
_refine_ls_goodness_of_fit_ref 1.026
_refine_ls_hydrogen_treatment mixed
_refine_ls_matrix_type full
_refine_ls_number_parameters 218
_refine_ls_number_reflns 3378
_refine_ls_number_restraints 0
_refine_ls_restrained_S_all 1.026
_refine_ls_R_factor_all 0.0325
_refine_ls_R_factor_gt 0.0311
_refine_ls_shift/su_max 0.050
_refine_ls_shift/su_mean 0.006
_refine_ls_structure_factor_coef Fsqd
_refine_ls_weighting_details 'calc w=1/[\s^2^(Fo^2^)+(0.0508P)^2^+0.1716P] where P=(Fo^2^+2Fc^2^)/3'
_refine_ls_weighting_scheme calc
_refine_ls_wR_factor_gt 0.0834
_refine_ls_wR_factor_ref 0.0847
_reflns_number_gt 3243
_reflns_number_total 3378
_reflns_threshold_expression >2sigma(I)
_cod_data_source_file ol6b00873_si_002.cif
_cod_data_source_block 1
_cod_depositor_comments
;
The following automatic conversions were performed:

data item '_chemical_melting_point' value 'unknown' was changed to
'?' -- the value is undefined or not given.

Automatic conversion script
Id: cif_fix_values 6909 2019-04-08 15:41:33Z antanas 
;
_cod_original_sg_symbol_H-M P2(1)2(1)2(1)
_cod_database_code 1555553

loop_
_symmetry_equiv_pos_as_xyz
'x, y, z'
'-x+1/2, -y, z+1/2'
'-x, y+1/2, -z+1/2'
'x+1/2, -y+1/2, -z'

loop_
_atom_site_label
_atom_site_type_symbol
_atom_site_fract_x
_atom_site_fract_y
_atom_site_fract_z
_atom_site_U_iso_or_equiv
_atom_site_adp_type
_atom_site_occupancy
_atom_site_symmetry_multiplicity
_atom_site_calc_flag
_atom_site_refinement_flags
O4 O 0.02090(12) 0.16186(8) 0.16045(7) 0.0489(3) Uani 1 1 d .
O3 O -0.00578(11) 0.28682(8) 0.34737(6) 0.0434(2) Uani 1 1 d .
C12 C 0.20493(13) 0.42800(11) 0.16535(8) 0.0321(3) Uani 1 1 d .
O2 O -0.17032(14) 0.36440(11) 0.05274(7) 0.0588(3) Uani 1 1 d .
O1 O -0.01451(12) 0.50324(10) 0.04503(7) 0.0529(3) Uani 1 1 d .
F1 F 0.41397(10) 0.68252(8) 0.15404(8) 0.0674(3) Uani 1 1 d .
C6 C -0.12761(15) 0.35272(14) 0.33886(9) 0.0430(3) Uani 1 1 d .
H6A H -0.1130 0.4301 0.3655 0.052 Uiso 1 1 calc R
H6B H -0.2019 0.3144 0.3729 0.052 Uiso 1 1 calc R
C18 C 0.09471(14) 0.24564(11) 0.15229(8) 0.0364(3) Uani 1 1 d .
N1 N 0.20097(13) 0.25475(11) 0.09378(8) 0.0449(3) Uani 1 1 d .
H1D H 0.2249 0.1998 0.0561 0.054 Uiso 1 1 calc R
C4 C -0.05426(12) 0.42218(10) 0.18838(8) 0.0299(3) Uani 1 1 d .
H4A H -0.0457 0.5039 0.2094 0.036 Uiso 1 1 calc R
C17 C 0.26824(14) 0.36130(12) 0.10005(9) 0.0384(3) Uani 1 1 d .
C3 C -0.08750(13) 0.42507(11) 0.08848(8) 0.0338(3) Uani 1 1 d .
C5 C -0.17067(14) 0.36603(11) 0.24153(9) 0.0358(3) Uani 1 1 d .
H5A H -0.1884 0.2876 0.2159 0.043 Uiso 1 1 calc R
C8 C 0.08645(13) 0.36150(10) 0.20477(8) 0.0303(3) Uani 1 1 d .
C14 C 0.36363(14) 0.57521(13) 0.13595(11) 0.0449(3) Uani 1 1 d .
C7 C 0.10716(13) 0.34304(11) 0.30765(8) 0.0341(3) Uani 1 1 d .
H7A H 0.1169 0.4206 0.3365 0.041 Uiso 1 1 calc R
C10 C 0.23348(17) 0.27273(14) 0.33034(10) 0.0480(4) Uani 1 1 d .
H10A H 0.2251 0.1954 0.3026 0.058 Uiso 1 1 calc R
H10B H 0.3147 0.3109 0.3040 0.058 Uiso 1 1 calc R
C9 C -0.30197(16) 0.43627(16) 0.23621(12) 0.0523(4) Uani 1 1 d .
H9A H -0.3739 0.3974 0.2706 0.078 Uiso 1 1 calc R
H9B H -0.3304 0.4433 0.1732 0.078 Uiso 1 1 calc R
H9C H -0.2861 0.5133 0.2614 0.078 Uiso 1 1 calc R
C13 C 0.25152(14) 0.53770(11) 0.18450(9) 0.0375(3) Uani 1 1 d .
H13A H 0.2089 0.5849 0.2286 0.045 Uiso 1 1 calc R
C16 C 0.37763(16) 0.40156(15) 0.05043(11) 0.0502(4) Uani 1 1 d .
H16A H 0.4186 0.3557 0.0048 0.060 Uiso 1 1 calc R
C15 C 0.42533(15) 0.51155(15) 0.06982(12) 0.0511(4) Uani 1 1 d .
H15A H 0.5005 0.5426 0.0374 0.061 Uiso 1 1 calc R
C11 C 0.2550(2) 0.25878(17) 0.43095(11) 0.0599(4) Uani 1 1 d .
H11A H 0.3379 0.2134 0.4418 0.090 Uiso 1 1 calc R
H11B H 0.1761 0.2189 0.4572 0.090 Uiso 1 1 calc R
H11C H 0.2648 0.3350 0.4588 0.090 Uiso 1 1 calc R
C2 C -0.03360(19) 0.50999(18) -0.05217(11) 0.0640(5) Uani 1 1 d .
H2A H -0.0097 0.5885 -0.0733 0.077 Uiso 1 1 calc R
H2B H -0.1309 0.4959 -0.0668 0.077 Uiso 1 1 calc R
C1 C 0.0528(3) 0.4239(3) -0.09949(13) 0.0901(8) Uani 1 1 d .
H1A H 0.0386 0.4306 -0.1646 0.135 Uiso 1 1 calc R
H1B H 0.0277 0.3461 -0.0797 0.135 Uiso 1 1 calc R
H1C H 0.1492 0.4382 -0.0854 0.135 Uiso 1 1 calc R

loop_
_atom_site_aniso_label
_atom_site_aniso_U_11
_atom_site_aniso_U_22
_atom_site_aniso_U_33
_atom_site_aniso_U_23
_atom_site_aniso_U_13
_atom_site_aniso_U_12
O4 0.0624(6) 0.0328(5) 0.0513(6) -0.0073(4) 0.0035(5) -0.0053(5)
O3 0.0474(5) 0.0474(5) 0.0354(5) 0.0108(4) 0.0013(4) -0.0011(4)
C12 0.0326(6) 0.0356(6) 0.0281(6) 0.0003(5) -0.0019(5) 0.0034(5)
O2 0.0734(8) 0.0686(7) 0.0346(5) -0.0056(5) -0.0098(5) -0.0272(6)
O1 0.0575(6) 0.0667(7) 0.0345(5) 0.0159(5) -0.0098(5) -0.0173(5)
F1 0.0565(6) 0.0534(5) 0.0922(8) -0.0017(5) 0.0060(6) -0.0207(5)
C6 0.0425(7) 0.0555(8) 0.0310(6) 0.0031(6) 0.0063(6) -0.0013(6)
C18 0.0465(7) 0.0319(6) 0.0309(6) -0.0043(5) -0.0023(5) 0.0050(6)
N1 0.0547(7) 0.0405(6) 0.0394(6) -0.0128(5) 0.0088(5) 0.0051(5)
C4 0.0355(6) 0.0292(5) 0.0251(5) -0.0034(4) 0.0001(5) 0.0004(5)
C17 0.0391(7) 0.0421(7) 0.0341(7) -0.0015(5) 0.0016(5) 0.0058(6)
C3 0.0371(6) 0.0363(6) 0.0282(6) -0.0007(5) -0.0007(5) 0.0017(5)
C5 0.0377(7) 0.0400(6) 0.0298(6) 0.0001(5) 0.0023(5) -0.0029(5)
C8 0.0358(6) 0.0299(5) 0.0254(6) -0.0033(4) -0.0003(5) 0.0010(5)
C14 0.0365(7) 0.0448(7) 0.0534(8) 0.0071(6) -0.0045(6) -0.0056(6)
C7 0.0401(6) 0.0354(6) 0.0269(6) -0.0013(5) -0.0002(5) 0.0035(5)
C10 0.0524(8) 0.0537(8) 0.0380(7) 0.0018(6) -0.0030(6) 0.0175(7)
C9 0.0395(7) 0.0687(10) 0.0487(8) 0.0061(7) 0.0072(6) 0.0063(7)
C13 0.0375(6) 0.0364(6) 0.0385(6) -0.0014(5) -0.0034(5) 0.0002(5)
C16 0.0442(8) 0.0612(9) 0.0452(8) -0.0027(7) 0.0116(7) 0.0069(7)
C15 0.0361(7) 0.0631(9) 0.0541(9) 0.0106(7) 0.0073(7) -0.0016(7)
C11 0.0579(9) 0.0773(11) 0.0444(8) 0.0143(8) -0.0074(7) 0.0156(9)
C2 0.0646(10) 0.0934(13) 0.0341(8) 0.0229(8) -0.0059(8) -0.0101(10)
C1 0.0751(13) 0.154(2) 0.0407(9) 0.0147(12) 0.0040(9) 0.0149(15)

loop_
_atom_type_symbol
_atom_type_description
_atom_type_scat_dispersion_real
_atom_type_scat_dispersion_imag
_atom_type_scat_source
C C 0.0181 0.0091 'International Tables Vol C Tables 4.2.6.8 and 6.1.1.4'
H H 0.0000 0.0000 'International Tables Vol C Tables 4.2.6.8 and 6.1.1.4'
N N 0.0311 0.0180 'International Tables Vol C Tables 4.2.6.8 and 6.1.1.4'
O O 0.0492 0.0322 'International Tables Vol C Tables 4.2.6.8 and 6.1.1.4'
F F 0.0727 0.0534 'International Tables Vol C Tables 4.2.6.8 and 6.1.1.4'

loop_
_geom_angle_atom_site_label_1
_geom_angle_atom_site_label_2
_geom_angle_atom_site_label_3
_geom_angle
C7 O3 C6 111.80(10)
C13 C12 C17 120.67(13)
C13 C12 C8 130.05(12)
C17 C12 C8 109.27(11)
C3 O1 C2 116.83(12)
O3 C6 C5 111.90(11)
O4 C18 N1 125.45(12)
O4 C18 C8 127.47(12)
N1 C18 C8 107.08(11)
C18 N1 C17 112.64(11)
C3 C4 C5 110.73(10)
C3 C4 C8 110.49(10)
C5 C4 C8 112.54(10)
C16 C17 C12 122.13(14)
C16 C17 N1 128.74(13)
C12 C17 N1 109.11(12)
O2 C3 O1 123.46(12)
O2 C3 C4 124.42(12)
O1 C3 C4 112.12(11)
C6 C5 C9 109.80(12)
C6 C5 C4 109.21(11)
C9 C5 C4 111.95(11)
C12 C8 C18 101.89(10)
C12 C8 C7 110.55(10)
C18 C8 C7 111.55(10)
C12 C8 C4 112.69(10)
C18 C8 C4 110.83(10)
C7 C8 C4 109.21(9)
F1 C14 C15 118.25(13)
F1 C14 C13 118.03(14)
C15 C14 C13 123.71(14)
O3 C7 C10 107.26(11)
O3 C7 C8 111.84(10)
C10 C7 C8 113.44(11)
C11 C10 C7 112.87(13)
C12 C13 C14 116.35(13)
C17 C16 C15 117.39(14)
C14 C15 C16 119.71(14)
O1 C2 C1 111.11(15)

loop_
_geom_bond_atom_site_label_1
_geom_bond_atom_site_label_2
_geom_bond_distance
O4 C18 1.2157(17)
O3 C7 1.4117(17)
O3 C6 1.4209(18)
C12 C13 1.3797(18)
C12 C17 1.3864(18)
C12 C8 1.5099(18)
O2 C3 1.1967(17)
O1 C3 1.3216(16)
O1 C2 1.4585(19)
F1 C14 1.3638(17)
C6 C5 1.5143(18)
C18 N1 1.3591(18)
C18 C8 1.5542(16)
N1 C17 1.4018(19)
C4 C3 1.5200(16)
C4 C5 1.5307(18)
C4 C8 1.5646(17)
C17 C16 1.381(2)
C5 C9 1.522(2)
C8 C7 1.5568(16)
C14 C15 1.369(2)
C14 C13 1.383(2)
C7 C10 1.5178(18)
C10 C11 1.518(2)
C16 C15 1.387(2)
C2 C1 1.484(3)
